data_7202569
loop_
_publ_author_name
'Wang, Chuan-Feng'
'Zhu, Zhen-Yu'
'Zhang, Zheng-Xing'
'Chen, Zhen-Xia'
'Zhou, Xi-Geng'

_publ_section_title
;
 Crystal engineering of zinc(ii) and copper(ii) complexes containing
 3,5-dimethylisoxazole-4-carboxylate ligand via O?H?N, C?H?A (A = N, O
 and ?) and bifurcated C?H?N/O interactions
;
_journal_issue 1
_journal_name_full CrystEngComm
_journal_page_first 35
_journal_paper_doi 10.1039/b615091h
_journal_volume 9
_journal_year 2007
_chemical_formula_sum 'C46 H44 N8 O18 Zn3'
_chemical_formula_weight 1193.00
_chemical_name_systematic
;
?
;
_space_group_IT_number 14
_symmetry_cell_setting monoclinic
_symmetry_space_group_name_Hall '-P 2yn'
_symmetry_space_group_name_H-M 'P 1 21/n 1'
_atom_sites_solution_hydrogens geom
_atom_sites_solution_primary direct
_atom_sites_solution_secondary difmap
_audit_creation_method SHELXL-97
_cell_angle_alpha 90.00
_cell_angle_beta 103.981(8)
_cell_angle_gamma 90.00
_cell_formula_units_Z 2
_cell_length_a 11.377(7)
_cell_length_b 20.360(12)
_cell_length_c 11.665(7)
_cell_measurement_temperature 293(2)
_cell_volume 2622(3)
_computing_cell_refinement 'Bruker SMART'
_computing_data_collection 'Bruker SMART'
_computing_data_reduction 'Bruker SHELXTL'
_computing_molecular_graphics 'Bruker SHELXTL'
_computing_publication_material 'Bruker SHELXTL'
_computing_structure_refinement 'Bruker SHELXTL'
_computing_structure_solution 'Bruker SHELXTL'
_diffrn_ambient_temperature 293(2)
_diffrn_measured_fraction_theta_full 0.995
_diffrn_measured_fraction_theta_max 0.995
_diffrn_radiation_monochromator graphite
_diffrn_radiation_source 'fine-focus sealed tube'
_diffrn_radiation_type MoK\a
_diffrn_radiation_wavelength 0.71073
_diffrn_reflns_av_R_equivalents 0.0483
_diffrn_reflns_av_sigmaI/netI 0.0717
_diffrn_reflns_limit_h_max 13
_diffrn_reflns_limit_h_min -13
_diffrn_reflns_limit_k_max 24
_diffrn_reflns_limit_k_min -24
_diffrn_reflns_limit_l_max 13
_diffrn_reflns_limit_l_min -6
_diffrn_reflns_number 10796
_diffrn_reflns_theta_full 25.00
_diffrn_reflns_theta_max 25.00
_diffrn_reflns_theta_min 2.00
_exptl_absorpt_coefficient_mu 1.440
_exptl_absorpt_correction_T_max 0.8694
_exptl_absorpt_correction_T_min 0.8694
_exptl_crystal_density_diffrn 1.511
_exptl_crystal_density_method 'not measured'
_exptl_crystal_F_000 1220
_exptl_crystal_size_max 0.10
_exptl_crystal_size_mid 0.10
_exptl_crystal_size_min 0.10
_refine_diff_density_max 1.739
_refine_diff_density_min -0.509
_refine_diff_density_rms 0.082
_refine_ls_extinction_method none
_refine_ls_goodness_of_fit_ref 0.904
_refine_ls_hydrogen_treatment mixed
_refine_ls_matrix_type full
_refine_ls_number_parameters 340
_refine_ls_number_reflns 4603
_refine_ls_number_restraints 0
_refine_ls_restrained_S_all 0.904
_refine_ls_R_factor_all 0.0951
_refine_ls_R_factor_gt 0.0548
_refine_ls_shift/su_max 0.000
_refine_ls_shift/su_mean 0.000
_refine_ls_structure_factor_coef Fsqd
_refine_ls_weighting_details 'calc w=1/[\s^2^(Fo^2^)+(0.0824P)^2^+0.0000P] where P=(Fo^2^+2Fc^2^)/3'
_refine_ls_weighting_scheme calc
_refine_ls_wR_factor_gt 0.1317
_refine_ls_wR_factor_ref 0.1454
_reflns_number_gt 2690
_reflns_number_total 4603
_reflns_threshold_expression >2sigma(I)
_cod_data_source_file b615091h.txt
_cod_data_source_block f51124b
_cod_original_sg_symbol_H-M P2(1)/n
_cod_database_code 7202569

loop_
_symmetry_equiv_pos_as_xyz
'x, y, z'
'-x+1/2, y+1/2, -z+1/2'
'-x, -y, -z'
'x-1/2, -y-1/2, z-1/2'

loop_
_atom_site_label
_atom_site_type_symbol
_atom_site_fract_x
_atom_site_fract_y
_atom_site_fract_z
_atom_site_U_iso_or_equiv
_atom_site_adp_type
_atom_site_occupancy
_atom_site_symmetry_multiplicity
_atom_site_calc_flag
_atom_site_refinement_flags
_atom_site_disorder_assembly
_atom_site_disorder_group
Zn2 Zn 0.20792(6) 1.01448(3) 0.31714(6) 0.0561(2) Uani 1 1 d . . .
Zn1 Zn 0.0000 1.0000 0.5000 0.0435(2) Uani 1 2 d S . .
N1 N 0.1106(5) 1.3046(2) 0.3618(5) 0.0770(16) Uani 1 1 d . . .
N2 N -0.1500(7) 0.8261(4) 0.0173(5) 0.111(2) Uani 1 1 d . . .
N3 N 0.4755(6) 0.8199(4) 0.6794(8) 0.115(2) Uani 1 1 d . . .
N4 N 0.3236(4) 1.01478(18) 0.2077(4) 0.0631(13) Uani 1 1 d . . .
O1 O 0.0441(4) 1.08916(17) 0.4277(4) 0.0733(12) Uani 1 1 d . . .
O2 O 0.1883(3) 1.10684(16) 0.3354(3) 0.0678(12) Uani 1 1 d . . .
O3 O 0.0282(4) 1.29408(17) 0.4356(4) 0.0921(15) Uani 1 1 d . . .
O5 O 0.0778(4) 0.9656(2) 0.2175(3) 0.0825(13) Uani 1 1 d . . .
O4 O -0.0285(4) 0.9489(2) 0.3474(3) 0.0805(13) Uani 1 1 d . . .
O6 O -0.2227(6) 0.8190(3) 0.0963(5) 0.130(2) Uani 1 1 d . . .
O7 O 0.1778(4) 0.9692(2) 0.5589(4) 0.0817(13) Uani 1 1 d . . .
O8 O 0.2982(4) 0.9588(2) 0.4391(4) 0.0780(12) Uani 1 1 d . . .
O9 O 0.4004(6) 0.8276(3) 0.7583(6) 0.140(2) Uani 1 1 d . . .
C1 C 0.1087(5) 1.1260(2) 0.3866(4) 0.0487(13) Uani 1 1 d . . .
C2 C 0.0921(4) 1.1976(2) 0.3913(4) 0.0489(13) Uani 1 1 d . . .
C3 C 0.1465(5) 1.2469(2) 0.3384(5) 0.0579(14) Uani 1 1 d . . .
C4 C 0.2336(5) 1.2448(3) 0.2625(5) 0.0725(18) Uani 1 1 d . . .
H4A H 0.2516 1.2887 0.2423 0.109 Uiso 1 1 calc R . .
H4B H 0.1990 1.2206 0.1918 0.109 Uiso 1 1 calc R . .
H4C H 0.3069 1.2236 0.3044 0.109 Uiso 1 1 calc R . .
C5 C 0.0201(5) 1.2295(2) 0.4518(5) 0.0592(15) Uani 1 1 d . . .
C6 C -0.0604(6) 1.2088(3) 0.5272(6) 0.0735(18) Uani 1 1 d . . .
H6A H -0.0960 1.2468 0.5538 0.110 Uiso 1 1 calc R . .
H6B H -0.0143 1.1850 0.5942 0.110 Uiso 1 1 calc R . .
H6C H -0.1232 1.1810 0.4826 0.110 Uiso 1 1 calc R . .
C7 C -0.0065(5) 0.9397(2) 0.2511(5) 0.0557(14) Uani 1 1 d . . .
C8 C -0.0833(6) 0.8914(3) 0.1711(5) 0.0641(15) Uani 1 1 d . . .
C9 C -0.0665(8) 0.8674(4) 0.0634(6) 0.090(2) Uani 1 1 d . . .
C10 C 0.0253(8) 0.8840(5) -0.0032(6) 0.146(4) Uani 1 1 d . . .
H10A H 0.0105 0.8587 -0.0747 0.219 Uiso 1 1 calc R . .
H10B H 0.1047 0.8742 0.0444 0.219 Uiso 1 1 calc R . .
H10C H 0.0202 0.9299 -0.0223 0.219 Uiso 1 1 calc R . .
C11 C -0.1815(6) 0.8599(3) 0.1877(6) 0.082(2) Uani 1 1 d . . .
C12 C -0.2478(7) 0.8604(5) 0.2825(7) 0.133(4) Uani 1 1 d . . .
H12A H -0.3153 0.8308 0.2623 0.199 Uiso 1 1 calc R . .
H12B H -0.2767 0.9040 0.2911 0.199 Uiso 1 1 calc R . .
H12C H -0.1944 0.8468 0.3555 0.199 Uiso 1 1 calc R . .
C13 C 0.2656(5) 0.9449(3) 0.5311(5) 0.0547(14) Uani 1 1 d . . .
C14 C 0.3385(5) 0.8963(3) 0.6105(5) 0.0660(16) Uani 1 1 d . . .
C15 C 0.3193(7) 0.8732(4) 0.7168(7) 0.097(2) Uani 1 1 d . . .
C16 C 0.2307(7) 0.8907(6) 0.7836(6) 0.153(5) Uani 1 1 d . . .
H16A H 0.2437 0.8643 0.8537 0.229 Uiso 1 1 calc R . .
H16B H 0.1505 0.8831 0.7358 0.229 Uiso 1 1 calc R . .
H16C H 0.2397 0.9363 0.8052 0.229 Uiso 1 1 calc R . .
C17 C 0.4360(7) 0.8607(4) 0.5934(7) 0.096(2) Uani 1 1 d . . .
C18 C 0.5003(7) 0.8619(6) 0.4969(7) 0.148(4) Uani 1 1 d . . .
H18A H 0.5643 0.8300 0.5127 0.221 Uiso 1 1 calc R . .
H18B H 0.5338 0.9048 0.4923 0.221 Uiso 1 1 calc R . .
H18C H 0.4444 0.8517 0.4233 0.221 Uiso 1 1 calc R . .
C19 C 0.3687(8) 0.9591(3) 0.1837(7) 0.127(4) Uani 1 1 d . . .
H19A H 0.3525 0.9218 0.2234 0.153 Uiso 1 1 calc R . .
C20 C 0.4376(7) 0.9519(3) 0.1047(7) 0.122(3) Uani 1 1 d . . .
H20A H 0.4682 0.9108 0.0929 0.146 Uiso 1 1 calc R . .
C21 C 0.4620(5) 1.0033(2) 0.0439(5) 0.0515(13) Uani 1 1 d . . .
C22 C 0.4168(5) 1.0624(2) 0.0678(5) 0.0662(17) Uani 1 1 d . . .
H22A H 0.4328 1.1001 0.0292 0.079 Uiso 1 1 calc R . .
C23 C 0.3478(5) 1.0659(3) 0.1487(5) 0.0673(17) Uani 1 1 d . . .
H23A H 0.3165 1.1065 0.1626 0.081 Uiso 1 1 calc R . .

loop_
_atom_site_aniso_label
_atom_site_aniso_U_11
_atom_site_aniso_U_22
_atom_site_aniso_U_33
_atom_site_aniso_U_23
_atom_site_aniso_U_13
_atom_site_aniso_U_12
Zn2 0.0754(5) 0.0397(3) 0.0724(5) -0.0020(3) 0.0552(4) 0.0016(3)
Zn1 0.0519(5) 0.0385(4) 0.0507(5) -0.0047(4) 0.0327(4) -0.0003(3)
N1 0.106(4) 0.032(2) 0.117(4) 0.002(3) 0.076(4) 0.004(2)
N2 0.152(7) 0.105(5) 0.068(4) -0.029(4) 0.010(5) -0.005(5)
N3 0.088(5) 0.112(5) 0.129(6) 0.010(5) -0.003(5) 0.034(4)
N4 0.088(3) 0.034(2) 0.093(3) -0.004(2) 0.072(3) -0.002(2)
O1 0.106(3) 0.0373(19) 0.099(3) 0.001(2) 0.067(3) -0.001(2)
O2 0.089(3) 0.0395(19) 0.096(3) -0.0043(19) 0.063(3) 0.0051(18)
O3 0.128(4) 0.037(2) 0.138(4) 0.001(2) 0.085(3) 0.011(2)
O5 0.094(3) 0.100(3) 0.071(3) -0.015(2) 0.053(3) -0.019(3)
O4 0.096(3) 0.093(3) 0.067(3) -0.030(2) 0.049(2) -0.035(2)
O6 0.156(6) 0.114(4) 0.100(4) -0.015(4) -0.010(4) -0.050(4)
O7 0.061(3) 0.121(4) 0.073(3) 0.022(3) 0.035(2) 0.025(3)
O8 0.092(3) 0.076(3) 0.082(3) 0.018(2) 0.052(3) 0.016(2)
O9 0.119(5) 0.135(5) 0.140(6) 0.056(5) -0.021(4) -0.002(4)
C1 0.065(4) 0.035(3) 0.052(3) -0.003(2) 0.025(3) 0.005(2)
C2 0.059(3) 0.040(3) 0.055(3) -0.004(2) 0.028(3) 0.001(2)
C3 0.066(4) 0.044(3) 0.073(4) -0.002(3) 0.035(3) 0.001(3)
C4 0.091(5) 0.058(4) 0.083(4) 0.003(3) 0.050(4) -0.003(3)
C5 0.077(4) 0.035(3) 0.073(4) -0.002(3) 0.035(3) 0.009(3)
C6 0.092(5) 0.051(3) 0.099(5) -0.001(3) 0.066(4) 0.006(3)
C7 0.069(4) 0.050(3) 0.054(3) 0.000(3) 0.026(3) 0.007(3)
C8 0.082(4) 0.061(3) 0.049(4) -0.007(3) 0.015(3) -0.007(3)
C9 0.123(7) 0.086(5) 0.058(4) -0.016(4) 0.018(5) 0.010(5)
C10 0.184(10) 0.192(11) 0.076(5) -0.038(6) 0.058(6) 0.020(8)
C11 0.084(5) 0.088(5) 0.065(4) -0.012(4) 0.001(4) -0.027(4)
C12 0.103(7) 0.199(10) 0.100(7) -0.025(6) 0.030(5) -0.060(6)
C13 0.051(3) 0.055(3) 0.062(4) 0.001(3) 0.022(3) -0.003(3)
C14 0.050(4) 0.071(4) 0.075(4) 0.008(3) 0.012(3) -0.002(3)
C15 0.064(5) 0.116(6) 0.099(6) 0.040(5) -0.005(5) -0.010(4)
C16 0.092(6) 0.286(14) 0.089(6) 0.071(8) 0.037(5) 0.009(7)
C17 0.071(5) 0.100(6) 0.102(6) 0.003(5) -0.009(5) 0.015(4)
C18 0.104(7) 0.222(12) 0.117(7) -0.021(7) 0.028(6) 0.074(7)
C19 0.215(9) 0.044(3) 0.191(8) 0.024(4) 0.181(7) 0.029(5)
C20 0.203(8) 0.030(3) 0.198(8) 0.015(4) 0.178(7) 0.020(4)
C21 0.070(4) 0.033(3) 0.067(3) -0.002(2) 0.045(3) -0.002(2)
C22 0.098(4) 0.041(3) 0.082(4) 0.012(3) 0.063(4) 0.012(3)
C23 0.095(5) 0.044(3) 0.086(4) 0.004(3) 0.067(4) 0.014(3)

loop_
_atom_type_symbol
_atom_type_description
_atom_type_scat_dispersion_real
_atom_type_scat_dispersion_imag
_atom_type_scat_source
C C 0.0033 0.0016 'International Tables Vol C Tables 4.2.6.8 and 6.1.1.4'
H H 0.0000 0.0000 'International Tables Vol C Tables 4.2.6.8 and 6.1.1.4'
N N 0.0061 0.0033 'International Tables Vol C Tables 4.2.6.8 and 6.1.1.4'
O O 0.0106 0.0060 'International Tables Vol C Tables 4.2.6.8 and 6.1.1.4'
Zn Zn 0.2839 1.4301 'International Tables Vol C Tables 4.2.6.8 and 6.1.1.4'

loop_
_geom_angle_atom_site_label_1
_geom_angle_atom_site_label_2
_geom_angle_atom_site_label_3
_geom_angle
_geom_angle_site_symmetry_1
_geom_angle_site_symmetry_3
_geom_angle_publ_flag
O2 Zn2 O8 123.78(18) . . ?
O2 Zn2 O5 118.89(19) . . ?
O8 Zn2 O5 109.8(2) . . ?
O2 Zn2 N4 100.19(14) . . ?
O8 Zn2 N4 98.96(18) . . ?
O5 Zn2 N4 98.15(18) . . ?
O4 Zn1 O4 180.000(1) 3_576 . ?
O4 Zn1 O7 94.17(18) 3_576 3_576 ?
O4 Zn1 O7 85.83(18) . 3_576 ?
O4 Zn1 O7 85.83(18) 3_576 . ?
O4 Zn1 O7 94.17(18) . . ?
O7 Zn1 O7 180.000(1) 3_576 . ?
O4 Zn1 O1 95.37(16) 3_576 3_576 ?
O4 Zn1 O1 84.63(16) . 3_576 ?
O7 Zn1 O1 94.93(17) 3_576 3_576 ?
O7 Zn1 O1 85.07(17) . 3_576 ?
O4 Zn1 O1 84.63(16) 3_576 . ?
O4 Zn1 O1 95.37(16) . . ?
O7 Zn1 O1 85.07(17) 3_576 . ?
O7 Zn1 O1 94.93(17) . . ?
O1 Zn1 O1 180.0(2) 3_576 . ?
C3 N1 O3 106.0(4) . . ?
C9 N2 O6 106.9(6) . . ?
C17 N3 O9 106.4(7) . . ?
C19 N4 C23 115.7(5) . . ?
C19 N4 Zn2 118.6(4) . . ?
C23 N4 Zn2 125.3(3) . . ?
C1 O1 Zn1 154.8(4) . . ?
C1 O2 Zn2 118.3(3) . . ?
C5 O3 N1 108.0(4) . . ?
C7 O5 Zn2 124.8(4) . . ?
C7 O4 Zn1 149.7(4) . . ?
C11 O6 N2 108.2(6) . . ?
C13 O7 Zn1 145.8(4) . . ?
C13 O8 Zn2 123.8(4) . . ?
C15 O9 N3 108.7(6) . . ?
O1 C1 O2 124.3(4) . . ?
O1 C1 C2 119.8(4) . . ?
O2 C1 C2 115.9(4) . . ?
C5 C2 C3 105.6(4) . . ?
C5 C2 C1 126.0(5) . . ?
C3 C2 C1 128.3(4) . . ?
N1 C3 C2 111.3(4) . . ?
N1 C3 C4 116.3(5) . . ?
C2 C3 C4 132.4(5) . . ?
C3 C4 H4A 109.5 . . ?
C3 C4 H4B 109.5 . . ?
H4A C4 H4B 109.5 . . ?
C3 C4 H4C 109.5 . . ?
H4A C4 H4C 109.5 . . ?
H4B C4 H4C 109.5 . . ?
O3 C5 C2 109.0(5) . . ?
O3 C5 C6 116.1(4) . . ?
C2 C5 C6 134.9(5) . . ?
C5 C6 H6A 109.5 . . ?
C5 C6 H6B 109.5 . . ?
H6A C6 H6B 109.5 . . ?
C5 C6 H6C 109.5 . . ?
H6A C6 H6C 109.5 . . ?
H6B C6 H6C 109.5 . . ?
O4 C7 O5 125.0(5) . . ?
O4 C7 C8 117.3(5) . . ?
O5 C7 C8 117.7(5) . . ?
C11 C8 C9 105.1(6) . . ?
C11 C8 C7 127.5(6) . . ?
C9 C8 C7 127.4(6) . . ?
N2 C9 C8 110.8(7) . . ?
N2 C9 C10 118.3(7) . . ?
C8 C9 C10 130.8(8) . . ?
C9 C10 H10A 109.5 . . ?
C9 C10 H10B 109.5 . . ?
H10A C10 H10B 109.5 . . ?
C9 C10 H10C 109.5 . . ?
H10A C10 H10C 109.5 . . ?
H10B C10 H10C 109.5 . . ?
C8 C11 O6 108.9(7) . . ?
C8 C11 C12 134.1(6) . . ?
O6 C11 C12 116.9(7) . . ?
C11 C12 H12A 109.5 . . ?
C11 C12 H12B 109.5 . . ?
H12A C12 H12B 109.5 . . ?
C11 C12 H12C 109.5 . . ?
H12A C12 H12C 109.5 . . ?
H12B C12 H12C 109.5 . . ?
O7 C13 O8 124.4(5) . . ?
O7 C13 C14 118.5(5) . . ?
O8 C13 C14 117.1(5) . . ?
C17 C14 C15 104.9(7) . . ?
C17 C14 C13 127.9(6) . . ?
C15 C14 C13 127.1(6) . . ?
O9 C15 C14 108.6(7) . . ?
O9 C15 C16 119.3(8) . . ?
C14 C15 C16 132.1(7) . . ?
C15 C16 H16A 109.5 . . ?
C15 C16 H16B 109.5 . . ?
H16A C16 H16B 109.5 . . ?
C15 C16 H16C 109.5 . . ?
H16A C16 H16C 109.5 . . ?
H16B C16 H16C 109.5 . . ?
N3 C17 C14 111.4(8) . . ?
N3 C17 C18 117.1(8) . . ?
C14 C17 C18 131.5(8) . . ?
C17 C18 H18A 109.5 . . ?
C17 C18 H18B 109.5 . . ?
H18A C18 H18B 109.5 . . ?
C17 C18 H18C 109.5 . . ?
H18A C18 H18C 109.5 . . ?
H18B C18 H18C 109.5 . . ?
N4 C19 C20 124.2(5) . . ?
N4 C19 H19A 117.9 . . ?
C20 C19 H19A 117.9 . . ?
C21 C20 C19 120.5(5) . . ?
C21 C20 H20A 119.7 . . ?
C19 C20 H20A 119.7 . . ?
C20 C21 C22 116.6(5) . . ?
C20 C21 C21 121.6(5) . 3_675 ?
C22 C21 C21 121.8(5) . 3_675 ?
C21 C22 C23 119.7(5) . . ?
C21 C22 H22A 120.2 . . ?
C23 C22 H22A 120.2 . . ?
N4 C23 C22 123.2(5) . . ?
N4 C23 H23A 118.4 . . ?
C22 C23 H23A 118.4 . . ?

loop_
_geom_bond_atom_site_label_1
_geom_bond_atom_site_label_2
_geom_bond_distance
_geom_bond_site_symmetry_2
_geom_bond_publ_flag
Zn2 O2 1.912(3) . ?
Zn2 O8 1.912(4) . ?
Zn2 O5 1.925(4) . ?
Zn2 N4 2.043(4) . ?
Zn1 O4 2.019(4) 3_576 ?
Zn1 O4 2.019(4) . ?
Zn1 O7 2.071(4) 3_576 ?
Zn1 O7 2.071(4) . ?
Zn1 O1 2.113(4) 3_576 ?
Zn1 O1 2.113(4) . ?
N1 C3 1.295(6) . ?
N1 O3 1.433(6) . ?
N2 C9 1.284(9) . ?
N2 O6 1.387(8) . ?
N3 C17 1.297(9) . ?
N3 O9 1.408(9) . ?
N4 C19 1.303(7) . ?
N4 C23 1.314(6) . ?
O1 C1 1.226(6) . ?
O2 C1 1.262(5) . ?
O3 C5 1.334(6) . ?
O5 C7 1.237(6) . ?
O4 C7 1.223(6) . ?
O6 C11 1.345(8) . ?
O7 C13 1.226(6) . ?
O8 C13 1.249(6) . ?
O9 C15 1.317(9) . ?
C1 C2 1.472(7) . ?
C2 C5 1.368(6) . ?
C2 C3 1.399(6) . ?
C3 C4 1.480(7) . ?
C4 H4A 0.9600 . ?
C4 H4B 0.9600 . ?
C4 H4C 0.9600 . ?
C5 C6 1.477(7) . ?
C6 H6A 0.9600 . ?
C6 H6B 0.9600 . ?
C6 H6C 0.9600 . ?
C7 C8 1.487(7) . ?
C8 C11 1.342(8) . ?
C8 C9 1.403(8) . ?
C9 C10 1.483(10) . ?
C10 H10A 0.9600 . ?
C10 H10B 0.9600 . ?
C10 H10C 0.9600 . ?
C11 C12 1.482(10) . ?
C12 H12A 0.9600 . ?
C12 H12B 0.9600 . ?
C12 H12C 0.9600 . ?
C13 C14 1.468(8) . ?
C14 C17 1.379(9) . ?
C14 C15 1.392(9) . ?
C15 C16 1.458(10) . ?
C16 H16A 0.9600 . ?
C16 H16B 0.9600 . ?
C16 H16C 0.9600 . ?
C17 C18 1.483(9) . ?
C18 H18A 0.9600 . ?
C18 H18B 0.9600 . ?
C18 H18C 0.9600 . ?
C19 C20 1.354(7) . ?
C19 H19A 0.9300 . ?
C20 C21 1.330(7) . ?
C20 H20A 0.9300 . ?
C21 C22 1.363(7) . ?
C21 C21 1.498(9) 3_675 ?
C22 C23 1.367(7) . ?
C22 H22A 0.9300 . ?
C23 H23A 0.9300 . ?
